data_1562143
loop_
_publ_author_name
'Cheng, Lin'
'Wang, Jun'
'Yu, Hai-Yan'
'Zhang, Xiu-Ying'
'Gou, Shao-Hua'
'Fang, Lei'

_publ_section_title
;
 Five chiral Cd(II) complexes with dual chiral components: Effect of
 positional isomerism, luminescence and SHG response
;
_journal_name_full 'Journal of Solid State Chemistry'
_journal_page_first 85
_journal_page_last 94
_journal_paper_doi 10.1016/j.jssc.2014.09.020
_journal_volume 221
_journal_year 2015
_chemical_absolute_configuration .
_chemical_formula_sum 'C18 H26 Cd N6 O7'
_chemical_formula_weight 550.85
_space_group_IT_number 19
_space_group_name_Hall 'P 2ac 2ab'
_space_group_name_H-M_alt 'P 21 21 21'
_symmetry_cell_setting orthorhombic
_symmetry_space_group_name_H-M 'P 21 21 21'
_atom_sites_solution_hydrogens geom
_atom_sites_solution_primary direct
_atom_sites_solution_secondary difmap
_cell_angle_alpha 90.00
_cell_angle_beta 90.00
_cell_angle_gamma 90.00
_cell_formula_units_Z 4
_cell_length_a 9.7811(15)
_cell_length_b 13.126(2)
_cell_length_c 17.998(3)
_cell_measurement_temperature 293(2)
_cell_volume 2310.7(6)
_computing_cell_refinement 'SMART (Bruker, 2000)'
_computing_data_collection 'SMART (Bruker, 2000)'
_computing_data_reduction 'SAINT (Bruker, 2000)'
_computing_molecular_graphics
;
ORTEPIII (Burnett & Johnson, 1996); ORTEP-3 for Windows (Farrugia, 1997);
PLATON (Spek, 2009)
;
_computing_publication_material 'SHELXTL (Bruker, 2000)'
_computing_structure_refinement 'SHELXL-97 (Sheldrick, 2008)'
_computing_structure_solution 'SHELXTL (Bruker, 2000)'
_diffrn_ambient_temperature 293(2)
_diffrn_measured_fraction_theta_full 0.970
_diffrn_measured_fraction_theta_max 0.970
_diffrn_measurement_device_type 'Bruker SMART APEX CCD'
_diffrn_measurement_method '\f and \w scan'
_diffrn_radiation_monochromator graphite
_diffrn_radiation_source 'fine-focus sealed tube'
_diffrn_radiation_type MoK\a
_diffrn_radiation_wavelength 0.71073
_diffrn_reflns_av_R_equivalents 0.0479
_diffrn_reflns_av_sigmaI/netI 0.0650
_diffrn_reflns_limit_h_max 11
_diffrn_reflns_limit_h_min -11
_diffrn_reflns_limit_k_max 16
_diffrn_reflns_limit_k_min -16
_diffrn_reflns_limit_l_max 22
_diffrn_reflns_limit_l_min -17
_diffrn_reflns_number 9884
_diffrn_reflns_theta_full 26.00
_diffrn_reflns_theta_max 26.00
_diffrn_reflns_theta_min 2.26
_exptl_absorpt_coefficient_mu 0.995
_exptl_absorpt_correction_T_max 0.8258
_exptl_absorpt_correction_T_min 0.7749
_exptl_absorpt_correction_type multi-scan
_exptl_absorpt_process_details 'SADABS (Sheldrick, 2008)'
_exptl_crystal_colour yellow
_exptl_crystal_density_diffrn 1.583
_exptl_crystal_density_method 'not measured'
_exptl_crystal_description block
_exptl_crystal_F_000 1120
_exptl_crystal_size_max 0.27
_exptl_crystal_size_mid 0.27
_exptl_crystal_size_min 0.20
_refine_diff_density_max 1.442
_refine_diff_density_min -0.989
_refine_diff_density_rms 0.119
_refine_ls_abs_structure_details 'Flack H D (1983), Acta Cryst. A39, 876-881'
_refine_ls_abs_structure_Flack 0.06(5)
_refine_ls_extinction_coef 0.0053(8)
_refine_ls_extinction_expression Fc^*^=kFc[1+0.001xFc^2^\l^3^/sin(2\q)]^-1/4^
_refine_ls_extinction_method SHELXL
_refine_ls_goodness_of_fit_ref 1.029
_refine_ls_hydrogen_treatment mixed
_refine_ls_matrix_type full
_refine_ls_number_parameters 290
_refine_ls_number_reflns 4341
_refine_ls_number_restraints 0
_refine_ls_restrained_S_all 1.029
_refine_ls_R_factor_all 0.0726
_refine_ls_R_factor_gt 0.0547
_refine_ls_shift/su_max 0.000
_refine_ls_shift/su_mean 0.000
_refine_ls_structure_factor_coef Fsqd
_refine_ls_weighting_details 'calc w=1/[\s^2^(Fo^2^)+(0.0854P)^2^+0.0000P] where P=(Fo^2^+2Fc^2^)/3'
_refine_ls_weighting_scheme calc
_refine_ls_wR_factor_gt 0.1303
_refine_ls_wR_factor_ref 0.1500
_reflns_number_gt 3423
_reflns_number_total 4341
_reflns_threshold_expression >2sigma(I)
_cod_data_source_file JSSC-2015-221-85.cif
_cod_data_source_block 1
_cod_original_sg_symbol_H-M P2(1)2(1)2(1)
_cod_database_code 1562143

loop_
_symmetry_equiv_pos_as_xyz
'x, y, z'
'-x+1/2, -y, z+1/2'
'-x, y+1/2, -z+1/2'
'x+1/2, -y+1/2, -z'

loop_
_atom_site_label
_atom_site_type_symbol
_atom_site_fract_x
_atom_site_fract_y
_atom_site_fract_z
_atom_site_U_iso_or_equiv
_atom_site_adp_type
_atom_site_occupancy
_atom_site_symmetry_multiplicity
_atom_site_calc_flag
_atom_site_refinement_flags
_atom_site_disorder_assembly
_atom_site_disorder_group
Cd1 Cd 0.01579(5) 0.01311(4) 0.01150(3) 0.0499(2) Uani 1 1 d . . .
C1 C 0.2086(9) -0.1198(6) -0.1063(5) 0.067(2) Uani 1 1 d . . .
H1A H 0.2244 -0.1605 -0.0649 0.080 Uiso 1 1 calc R . .
C2 C 0.2621(12) -0.1509(8) -0.1744(6) 0.088(3) Uani 1 1 d . . .
H2A H 0.3116 -0.2112 -0.1782 0.105 Uiso 1 1 calc R . .
C3 C 0.2403(9) -0.0912(9) -0.2356(5) 0.083(3) Uani 1 1 d . . .
H3A H 0.2727 -0.1112 -0.2820 0.099 Uiso 1 1 calc R . .
C4 C 0.1686(7) 0.0005(8) -0.2274(4) 0.068(2) Uani 1 1 d . . .
H4A H 0.1546 0.0435 -0.2678 0.081 Uiso 1 1 calc R . .
C5 C 0.1185(7) 0.0260(6) -0.1571(4) 0.0546(18) Uani 1 1 d . . .
C6 C 0.0453(8) 0.1267(6) -0.1432(4) 0.063(2) Uani 1 1 d . . .
H6A H 0.1107 0.1763 -0.1250 0.076 Uiso 1 1 calc R . .
H6B H 0.0086 0.1519 -0.1898 0.076 Uiso 1 1 calc R . .
C7 C -0.1948(7) 0.0698(6) -0.1209(4) 0.0474(16) Uani 1 1 d . . .
H7A H -0.1681 0.0088 -0.1487 0.057 Uiso 1 1 calc R . .
C8 C -0.2693(8) 0.1423(7) -0.1750(5) 0.062(2) Uani 1 1 d . . .
H8A H -0.2840 0.2072 -0.1506 0.074 Uiso 1 1 calc R . .
H8B H -0.2113 0.1542 -0.2179 0.074 Uiso 1 1 calc R . .
C9 C -0.4076(9) 0.1004(7) -0.2016(5) 0.072(2) Uani 1 1 d . . .
H9A H -0.4526 0.1508 -0.2325 0.086 Uiso 1 1 calc R . .
H9B H -0.3928 0.0398 -0.2314 0.086 Uiso 1 1 calc R . .
C10 C -0.4996(9) 0.0742(7) -0.1354(5) 0.074(2) Uani 1 1 d . . .
H10A H -0.5858 0.0470 -0.1532 0.089 Uiso 1 1 calc R . .
H10B H -0.5188 0.1355 -0.1071 0.089 Uiso 1 1 calc R . .
C11 C -0.4286(8) -0.0052(6) -0.0848(5) 0.066(2) Uani 1 1 d . . .
H11A H -0.4872 -0.0207 -0.0428 0.079 Uiso 1 1 calc R . .
H11B H -0.4139 -0.0677 -0.1124 0.079 Uiso 1 1 calc R . .
C12 C -0.2898(7) 0.0358(6) -0.0563(4) 0.0484(16) Uani 1 1 d . . .
H12A H -0.3075 0.0951 -0.0246 0.058 Uiso 1 1 calc R . .
C13 C -0.2778(9) -0.0603(6) 0.0649(4) 0.064(2) Uani 1 1 d . . .
H13A H -0.2428 -0.1231 0.0861 0.076 Uiso 1 1 calc R . .
H13B H -0.3761 -0.0671 0.0598 0.076 Uiso 1 1 calc R . .
C14 C -0.2463(7) 0.0273(6) 0.1169(4) 0.0528(18) Uani 1 1 d . . .
C15 C -0.3426(9) 0.0614(7) 0.1692(4) 0.068(2) Uani 1 1 d . . .
H15A H -0.4288 0.0317 0.1715 0.082 Uiso 1 1 calc R . .
C16 C -0.3085(10) 0.1395(7) 0.2174(4) 0.066(2) Uani 1 1 d . . .
H16A H -0.3719 0.1623 0.2521 0.079 Uiso 1 1 calc R . .
C17 C -0.1783(9) 0.1843(7) 0.2139(4) 0.067(2) Uani 1 1 d . . .
H17A H -0.1519 0.2358 0.2463 0.080 Uiso 1 1 calc R . .
C18 C -0.0910(8) 0.1474(6) 0.1592(4) 0.0576(19) Uani 1 1 d . . .
H18A H -0.0055 0.1780 0.1551 0.069 Uiso 1 1 calc R . .
N1 N 0.1370(7) -0.0359(5) -0.0974(3) 0.0564(15) Uani 1 1 d . . .
N2 N -0.0671(6) 0.1165(4) -0.0888(3) 0.0471(14) Uani 1 1 d . . .
H2B H -0.0878 0.1793 -0.0708 0.057 Uiso 1 1 d R . .
N3 N -0.2152(6) -0.0442(4) -0.0102(3) 0.0503(13) Uani 1 1 d . . .
H3B H -0.2136 -0.1043 -0.0354 0.060 Uiso 1 1 d R . .
N4 N -0.1198(7) 0.0711(5) 0.1116(3) 0.0543(15) Uani 1 1 d . . .
N5 N 0.2761(8) 0.1123(6) 0.0542(4) 0.0694(19) Uani 1 1 d . . .
N6 N -0.1134(9) -0.2852(5) -0.1024(4) 0.0683(19) Uani 1 1 d . . .
O1 O 0.1864(8) 0.1666(5) 0.0235(4) 0.100(2) Uani 1 1 d . . .
O2 O 0.2381(8) 0.0255(6) 0.0732(4) 0.097(2) Uani 1 1 d . . .
O3 O 0.3906(7) 0.1468(5) 0.0661(4) 0.097(2) Uani 1 1 d . . .
O4 O -0.2277(8) -0.2645(10) -0.1222(7) 0.191(7) Uani 1 1 d . . .
O5 O -0.0866(13) -0.2836(6) -0.0366(4) 0.148(4) Uani 1 1 d . . .
O6 O -0.0293(8) -0.3097(6) -0.1508(4) 0.112(3) Uani 1 1 d . . .
O1W O 0.0332(6) -0.1526(4) 0.0641(3) 0.0730(16) Uani 1 1 d . . .
H1WA H -0.0011 -0.1947 0.0335 0.088 Uiso 1 1 d R . .
H1WB H 0.1058 -0.1864 0.0720 0.088 Uiso 1 1 d R . .

loop_
_atom_site_aniso_label
_atom_site_aniso_U_11
_atom_site_aniso_U_22
_atom_site_aniso_U_33
_atom_site_aniso_U_23
_atom_site_aniso_U_13
_atom_site_aniso_U_12
Cd1 0.0534(3) 0.0569(3) 0.0394(3) 0.00121(17) -0.00032(19) -0.0014(2)
C1 0.074(6) 0.066(5) 0.059(5) 0.000(4) 0.006(4) 0.010(4)
C2 0.107(8) 0.089(7) 0.067(6) -0.018(5) 0.009(6) 0.013(6)
C3 0.072(7) 0.124(9) 0.053(5) -0.019(5) 0.010(5) 0.006(6)
C4 0.053(4) 0.114(7) 0.037(4) 0.001(5) -0.004(3) -0.003(5)
C5 0.049(4) 0.073(5) 0.042(4) 0.009(3) -0.004(3) -0.007(4)
C6 0.060(5) 0.070(5) 0.060(5) 0.026(4) -0.001(4) -0.013(4)
C7 0.042(4) 0.058(4) 0.042(4) 0.001(3) -0.007(3) 0.005(3)
C8 0.060(5) 0.071(5) 0.055(5) 0.006(4) -0.013(4) 0.011(4)
C9 0.070(6) 0.082(6) 0.064(5) -0.002(4) -0.018(4) 0.011(5)
C10 0.057(5) 0.084(5) 0.081(6) 0.000(4) -0.008(5) -0.002(5)
C11 0.060(5) 0.062(5) 0.077(5) 0.001(4) -0.006(4) -0.004(4)
C12 0.047(4) 0.054(4) 0.044(4) -0.003(3) -0.004(3) 0.003(3)
C13 0.062(5) 0.076(5) 0.053(5) 0.016(4) 0.007(4) -0.023(4)
C14 0.047(4) 0.075(5) 0.036(3) 0.008(4) 0.006(3) -0.001(4)
C15 0.070(6) 0.088(6) 0.046(4) 0.012(4) 0.006(4) 0.001(5)
C16 0.080(6) 0.071(6) 0.047(5) 0.005(4) 0.011(4) 0.017(5)
C17 0.084(6) 0.068(5) 0.049(5) -0.006(4) 0.014(4) 0.001(5)
C18 0.061(5) 0.065(5) 0.047(4) -0.001(3) 0.004(4) -0.004(4)
N1 0.065(4) 0.061(4) 0.043(3) 0.000(3) 0.003(3) 0.007(3)
N2 0.050(3) 0.047(3) 0.045(3) 0.010(2) -0.009(3) 0.003(3)
N3 0.048(3) 0.054(3) 0.049(3) -0.003(3) 0.000(3) -0.008(2)
N4 0.061(4) 0.061(4) 0.041(3) -0.004(3) 0.009(3) 0.005(3)
N5 0.073(5) 0.082(5) 0.054(4) -0.014(4) -0.006(4) 0.005(4)
N6 0.085(6) 0.062(4) 0.058(5) 0.013(3) -0.002(4) -0.001(4)
O1 0.094(5) 0.089(4) 0.116(6) -0.024(4) -0.028(5) 0.009(4)
O2 0.112(5) 0.097(5) 0.082(5) 0.008(4) -0.036(4) -0.036(5)
O3 0.057(4) 0.098(5) 0.136(6) -0.026(4) -0.024(4) -0.020(4)
O4 0.067(6) 0.283(15) 0.223(12) 0.161(11) 0.027(7) 0.034(8)
O5 0.265(12) 0.121(6) 0.058(4) -0.011(4) -0.009(6) -0.067(7)
O6 0.123(6) 0.132(6) 0.083(5) 0.013(4) 0.028(5) 0.046(6)
O1W 0.074(4) 0.067(3) 0.078(4) 0.018(3) -0.010(3) 0.004(3)

loop_
_atom_type_symbol
_atom_type_description
_atom_type_scat_dispersion_real
_atom_type_scat_dispersion_imag
_atom_type_scat_source
C C 0.0033 0.0016 'International Tables Vol C Tables 4.2.6.8 and 6.1.1.4'
H H 0.0000 0.0000 'International Tables Vol C Tables 4.2.6.8 and 6.1.1.4'
N N 0.0061 0.0033 'International Tables Vol C Tables 4.2.6.8 and 6.1.1.4'
O O 0.0106 0.0060 'International Tables Vol C Tables 4.2.6.8 and 6.1.1.4'
Cd Cd -0.8075 1.2024 'International Tables Vol C Tables 4.2.6.8 and 6.1.1.4'

loop_
_geom_angle_atom_site_label_1
_geom_angle_atom_site_label_2
_geom_angle_atom_site_label_3
_geom_angle
_geom_angle_site_symmetry_1
_geom_angle_site_symmetry_3
N4 Cd1 O1W 91.8(2) . .
N4 Cd1 N1 174.2(2) . .
O1W Cd1 N1 92.6(2) . .
N4 Cd1 N2 101.6(2) . .
O1W Cd1 N2 147.24(19) . .
N1 Cd1 N2 72.6(2) . .
N4 Cd1 N3 72.4(2) . .
O1W Cd1 N3 81.2(2) . .
N1 Cd1 N3 104.4(2) . .
N2 Cd1 N3 74.8(2) . .
N4 Cd1 O2 97.6(3) . .
O1W Cd1 O2 79.4(2) . .
N1 Cd1 O2 87.1(2) . .
N2 Cd1 O2 127.2(2) . .
N3 Cd1 O2 157.9(2) . .
N4 Cd1 O1 92.7(2) . .
O1W Cd1 O1 128.6(2) . .
N1 Cd1 O1 87.6(2) . .
N2 Cd1 O1 81.0(2) . .
N3 Cd1 O1 148.0(2) . .
O2 Cd1 O1 49.2(2) . .
N1 C1 C2 123.5(9) . .
N1 C1 H1A 118.2 . .
C2 C1 H1A 118.2 . .
C3 C2 C1 118.8(10) . .
C3 C2 H2A 120.6 . .
C1 C2 H2A 120.6 . .
C2 C3 C4 119.0(8) . .
C2 C3 H3A 120.5 . .
C4 C3 H3A 120.5 . .
C5 C4 C3 118.4(8) . .
C5 C4 H4A 120.8 . .
C3 C4 H4A 120.8 . .
N1 C5 C4 121.8(8) . .
N1 C5 C6 116.8(6) . .
C4 C5 C6 121.4(7) . .
N2 C6 C5 112.3(6) . .
N2 C6 H6A 109.1 . .
C5 C6 H6A 109.1 . .
N2 C6 H6B 109.1 . .
C5 C6 H6B 109.1 . .
H6A C6 H6B 107.9 . .
N2 C7 C8 112.5(6) . .
N2 C7 C12 109.0(5) . .
C8 C7 C12 111.5(6) . .
N2 C7 H7A 107.9 . .
C8 C7 H7A 107.9 . .
C12 C7 H7A 107.9 . .
C9 C8 C7 113.0(7) . .
C9 C8 H8A 109.0 . .
C7 C8 H8A 109.0 . .
C9 C8 H8B 109.0 . .
C7 C8 H8B 109.0 . .
H8A C8 H8B 107.8 . .
C10 C9 C8 110.8(7) . .
C10 C9 H9A 109.5 . .
C8 C9 H9A 109.5 . .
C10 C9 H9B 109.5 . .
C8 C9 H9B 109.5 . .
H9A C9 H9B 108.1 . .
C9 C10 C11 110.2(7) . .
C9 C10 H10A 109.6 . .
C11 C10 H10A 109.6 . .
C9 C10 H10B 109.6 . .
C11 C10 H10B 109.6 . .
H10A C10 H10B 108.1 . .
C12 C11 C10 110.7(7) . .
C12 C11 H11A 109.5 . .
C10 C11 H11A 109.5 . .
C12 C11 H11B 109.5 . .
C10 C11 H11B 109.5 . .
H11A C11 H11B 108.1 . .
N3 C12 C11 111.1(6) . .
N3 C12 C7 108.6(5) . .
C11 C12 C7 112.1(6) . .
N3 C12 H12A 108.3 . .
C11 C12 H12A 108.3 . .
C7 C12 H12A 108.3 . .
N3 C13 C14 111.5(6) . .
N3 C13 H13A 109.3 . .
C14 C13 H13A 109.3 . .
N3 C13 H13B 109.3 . .
C14 C13 H13B 109.3 . .
H13A C13 H13B 108.0 . .
N4 C14 C15 121.2(7) . .
N4 C14 C13 117.4(6) . .
C15 C14 C13 121.4(7) . .
C16 C15 C14 119.7(8) . .
C16 C15 H15A 120.2 . .
C14 C15 H15A 120.2 . .
C15 C16 C17 120.1(8) . .
C15 C16 H16A 120.0 . .
C17 C16 H16A 120.0 . .
C18 C17 C16 116.3(8) . .
C18 C17 H17A 121.8 . .
C16 C17 H17A 121.8 . .
N4 C18 C17 125.5(8) . .
N4 C18 H18A 117.3 . .
C17 C18 H18A 117.3 . .
C1 N1 C5 118.4(7) . .
C1 N1 Cd1 126.3(5) . .
C5 N1 Cd1 115.1(5) . .
C6 N2 C7 113.5(5) . .
C6 N2 Cd1 107.4(4) . .
C7 N2 Cd1 109.8(4) . .
C6 N2 H2B 108.7 . .
C7 N2 H2B 108.7 . .
Cd1 N2 H2B 108.7 . .
C13 N3 C12 113.2(6) . .
C13 N3 Cd1 106.2(4) . .
C12 N3 Cd1 108.7(4) . .
C13 N3 H3B 109.5 . .
C12 N3 H3B 109.5 . .
Cd1 N3 H3B 109.5 . .
C18 N4 C14 117.2(7) . .
C18 N4 Cd1 127.3(5) . .
C14 N4 Cd1 115.2(5) . .
O3 N5 O2 124.2(9) . .
O3 N5 O1 120.3(9) . .
O2 N5 O1 115.4(8) . .
O4 N6 O5 119.0(11) . .
O4 N6 O6 117.8(10) . .
O5 N6 O6 123.1(10) . .
N5 O1 Cd1 92.6(5) . .
N5 O2 Cd1 101.6(6) . .
Cd1 O1W H1WA 107.9 . .
Cd1 O1W H1WB 127.2 . .
H1WA O1W H1WB 95.6 . .

loop_
_geom_bond_atom_site_label_1
_geom_bond_atom_site_label_2
_geom_bond_distance
_geom_bond_site_symmetry_2
Cd1 N4 2.363(6) .
Cd1 O1W 2.378(5) .
Cd1 N1 2.379(6) .
Cd1 N2 2.399(5) .
Cd1 N3 2.413(5) .
Cd1 O2 2.447(7) .
Cd1 O1 2.624(7) .
C1 N1 1.315(10) .
C1 C2 1.395(12) .
C1 H1A 0.9300 .
C2 C3 1.369(14) .
C2 H2A 0.9300 .
C3 C4 1.402(13) .
C3 H3A 0.9300 .
C4 C5 1.397(10) .
C4 H4A 0.9300 .
C5 N1 1.360(9) .
C5 C6 1.524(11) .
C6 N2 1.478(9) .
C6 H6A 0.9700 .
C6 H6B 0.9700 .
C7 N2 1.507(9) .
C7 C8 1.544(10) .
C7 C12 1.553(10) .
C7 H7A 0.9800 .
C8 C9 1.537(11) .
C8 H8A 0.9700 .
C8 H8B 0.9700 .
C9 C10 1.532(12) .
C9 H9A 0.9700 .
C9 H9B 0.9700 .
C10 C11 1.549(11) .
C10 H10A 0.9700 .
C10 H10B 0.9700 .
C11 C12 1.548(10) .
C11 H11A 0.9700 .
C11 H11B 0.9700 .
C12 N3 1.524(9) .
C12 H12A 0.9800 .
C13 N3 1.499(9) .
C13 C14 1.513(11) .
C13 H13A 0.9700 .
C13 H13B 0.9700 .
C14 N4 1.368(9) .
C14 C15 1.406(10) .
C15 C16 1.382(12) .
C15 H15A 0.9300 .
C16 C17 1.405(12) .
C16 H16A 0.9300 .
C17 C18 1.389(10) .
C17 H17A 0.9300 .
C18 N4 1.349(10) .
C18 H18A 0.9300 .
N2 H2B 0.9100 .
N3 H3B 0.9100 .
N5 O3 1.226(9) .
N5 O2 1.247(10) .
N5 O1 1.258(9) .
N6 O4 1.204(10) .
N6 O5 1.215(9) .
N6 O6 1.240(9) .
O1W H1WA 0.8500 .
O1W H1WB 0.8500 .

loop_
_geom_hbond_atom_site_label_D
_geom_hbond_atom_site_label_H
_geom_hbond_atom_site_label_A
_geom_hbond_distance_DH
_geom_hbond_distance_HA
_geom_hbond_distance_DA
_geom_hbond_angle_DHA
_geom_hbond_site_symmetry_A
N2 H2B O3 0.91 2.29 3.162(9) 159.5 4_455
O1W H1WA O5 0.85 1.91 2.760(9) 176.6 .
O1W H1WB O4 0.85 1.97 2.783(10) 159.6 4_545
